data_7203258
loop_
_publ_author_name
'Barnett, Sarah A.'
'Tocher, Derek A.'
'Vickers, Martin'

_publ_section_title
;
 The solvates of o-acetamidobenzamide
;
_journal_issue 4
_journal_name_full CrystEngComm
_journal_page_first 313
_journal_paper_doi 10.1039/b600288a
_journal_volume 8
_journal_year 2006
_chemical_formula_moiety 'C9.67 H11.67 N2 O2.17'
_chemical_formula_sum 'C9.67 H11.67 N2 O2.17'
_chemical_formula_weight 190.54
_chemical_name_common (C9H10N2O2)6.(C4H10O)
_chemical_name_systematic
;
o-Acetamidobenzamide 1-butanol solvate (6/1)
;
_space_group_IT_number 2
_symmetry_cell_setting triclinic
_symmetry_space_group_name_Hall '-P 1'
_symmetry_space_group_name_H-M 'P -1'
_atom_sites_solution_hydrogens 'methyl H found from delta F; others geometrically placed'
_atom_sites_solution_primary direct
_atom_sites_solution_secondary 'differnce Fourier synthesis'
_audit_creation_method SHELXL-97
_cell_angle_alpha 67.290(10)
_cell_angle_beta 86.635(11)
_cell_angle_gamma 81.875(11)
_cell_formula_units_Z 12
_cell_length_a 9.145(6)
_cell_length_b 18.334(12)
_cell_length_c 19.059(12)
_cell_measurement_reflns_used 5210
_cell_measurement_temperature 150(2)
_cell_measurement_theta_max 28.163
_cell_measurement_theta_min 2.250
_cell_volume 2918(3)
_computing_cell_refinement 'Bruker SAINT'
_computing_data_collection 'Bruker SMART'
_computing_data_reduction 'Bruker SAINT'
_computing_molecular_graphics 'Bruker SHELXTL'
_computing_publication_material 'Bruker SHELXTL and local programs'
_computing_structure_refinement 'SHELXL-97 (Sheldrick, 1997)'
_computing_structure_solution 'SHELXS-97 (Sheldrick, 1990)'
_diffrn_ambient_temperature 150(2)
_diffrn_measured_fraction_theta_full 0.942
_diffrn_measured_fraction_theta_max 0.856
_diffrn_measurement_device_type 'Bruker SMART APEX diffractometer'
_diffrn_measurement_method '\w rotation with narrow frames'
_diffrn_radiation_monochromator graphite
_diffrn_radiation_source 'fine-focus sealed tube'
_diffrn_radiation_type MoK\a
_diffrn_radiation_wavelength 0.71073
_diffrn_reflns_av_R_equivalents 0.155
_diffrn_reflns_av_sigmaI/netI 0.1772
_diffrn_reflns_limit_h_max 11
_diffrn_reflns_limit_h_min -11
_diffrn_reflns_limit_k_max 23
_diffrn_reflns_limit_k_min -24
_diffrn_reflns_limit_l_max 24
_diffrn_reflns_limit_l_min -24
_diffrn_reflns_number 24359
_diffrn_reflns_theta_full 26.00
_diffrn_reflns_theta_max 28.47
_diffrn_reflns_theta_min 1.32
_diffrn_standards_decay_% 0
_diffrn_standards_number 0
_exptl_absorpt_coefficient_mu 0.094
_exptl_absorpt_correction_T_max 1.0000
_exptl_absorpt_correction_T_min 0.3513
_exptl_absorpt_correction_type multi-scan
_exptl_absorpt_process_details 'SADABS v 2.03'
_exptl_crystal_colour colourless
_exptl_crystal_density_diffrn 1.301
_exptl_crystal_density_method 'not measured'
_exptl_crystal_description Block
_exptl_crystal_F_000 1212
_exptl_crystal_size_max 0.59
_exptl_crystal_size_mid 0.40
_exptl_crystal_size_min 0.17
_refine_diff_density_max 0.439
_refine_diff_density_min -0.565
_refine_diff_density_rms 0.095
_refine_ls_extinction_method none
_refine_ls_goodness_of_fit_ref 0.886
_refine_ls_hydrogen_treatment 'methyl H rigid rotor model; others riding'
_refine_ls_matrix_type full
_refine_ls_number_parameters 755
_refine_ls_number_reflns 12623
_refine_ls_number_restraints 0
_refine_ls_restrained_S_all 0.886
_refine_ls_R_factor_all 0.1938
_refine_ls_R_factor_gt 0.1000
_refine_ls_shift/su_max 0.001
_refine_ls_shift/su_mean 0.000
_refine_ls_structure_factor_coef Fsqd
_refine_ls_weighting_details 'calc w=1/[\s^2^(Fo^2^)+(0.1636P)^2^+0.0000P] where P=(Fo^2^+2Fc^2^)/3'
_refine_ls_weighting_scheme calc
_refine_ls_wR_factor_gt 0.2394
_refine_ls_wR_factor_ref 0.2935
_reflns_number_gt 5333
_reflns_number_total 12624
_reflns_threshold_expression I>2\s(I)
_cod_data_source_file b600288a.txt
_cod_data_source_block '[(AABA)6.(1-BuOH)]'
_cod_depositor_comments
;
The following automatic conversions were performed:
'_symmetry_cell_setting' value 'Triclinic' changed to 'triclinic'
according to '/home/saulius/struct/CIF-dictionaries/cif_core.dic'
dictionary named 'cif_core.dic' version 2.4.1 from 2010-06-29.

Automatic conversion script
Id: cif_fix_enum 1527 2010-12-29 10:47:43Z saulius 

The following automatic conversions were performed:

'_atom_sites_solution_primary' value 'direct methods' was changed to
'direct'.

Automatic conversion script
Id: cif_fix_values 6452 2018-10-05 10:23:21Z andrius 
;
_cod_original_sg_symbol_H-M P-1
_cod_database_code 7203258

loop_
_symmetry_equiv_pos_as_xyz
'x, y, z'
'-x, -y, -z'

loop_
_atom_site_label
_atom_site_type_symbol
_atom_site_fract_x
_atom_site_fract_y
_atom_site_fract_z
_atom_site_U_iso_or_equiv
_atom_site_adp_type
_atom_site_occupancy
_atom_site_symmetry_multiplicity
_atom_site_calc_flag
_atom_site_refinement_flags
_atom_site_disorder_assembly
_atom_site_disorder_group
C1 C -0.0037(5) 0.3163(2) 0.1252(2) 0.0325(9) Uani 1 1 d . . .
C2 C -0.0460(5) 0.2495(2) 0.1867(2) 0.0344(10) Uani 1 1 d . . .
C3 C -0.1382(5) 0.2028(2) 0.1717(2) 0.0383(10) Uani 1 1 d . . .
H3A H -0.1695 0.1584 0.2126 0.046 Uiso 1 1 calc R . .
C4 C -0.1849(5) 0.2192(2) 0.0990(2) 0.0439(11) Uani 1 1 d . . .
H4A H -0.2484 0.1870 0.0901 0.053 Uiso 1 1 calc R . .
C5 C -0.1382(5) 0.2834(2) 0.0394(2) 0.0445(12) Uani 1 1 d . . .
H5A H -0.1675 0.2940 -0.0110 0.053 Uiso 1 1 calc R . .
C6 C -0.0498(5) 0.3322(2) 0.0516(2) 0.0397(11) Uani 1 1 d . . .
H6A H -0.0203 0.3766 0.0101 0.048 Uiso 1 1 calc R . .
C7 C 0.0083(5) 0.2275(2) 0.2651(2) 0.0336(10) Uani 1 1 d . . .
O1 O 0.0588(4) 0.27621(15) 0.28501(14) 0.0413(8) Uani 1 1 d . . .
N1 N 0.0027(4) 0.15295(18) 0.31465(18) 0.0421(10) Uani 1 1 d . . .
H1A H 0.0347 0.1381 0.3614 0.050 Uiso 1 1 calc R . .
H1B H -0.0329 0.1186 0.3006 0.050 Uiso 1 1 calc R . .
C8 C 0.1531(5) 0.4257(2) 0.0906(2) 0.0384(10) Uani 1 1 d . . .
C9 C 0.2218(5) 0.4733(2) 0.1252(2) 0.0417(11) Uani 1 1 d . . .
H9A H 0.1563 0.5228 0.1180 0.062 Uiso 1 1 calc R . .
H9B H 0.3171 0.4861 0.1006 0.062 Uiso 1 1 calc R . .
H9C H 0.2368 0.4422 0.1797 0.062 Uiso 1 1 calc R . .
O2 O 0.1645(4) 0.43891(19) 0.02237(15) 0.0594(10) Uani 1 1 d . . .
N2 N 0.0807(4) 0.36734(17) 0.14016(17) 0.0362(9) Uani 1 1 d . . .
H2A H 0.0870 0.3602 0.1883 0.043 Uiso 1 1 calc R . .
C11 C 0.0939(5) 0.5059(2) 0.7359(2) 0.0321(10) Uani 1 1 d . . .
C12 C 0.1699(5) 0.4889(2) 0.8041(2) 0.0328(10) Uani 1 1 d . . .
C13 C 0.1605(5) 0.4158(2) 0.8636(2) 0.0390(11) Uani 1 1 d . . .
H13A H 0.2101 0.4038 0.9100 0.047 Uiso 1 1 calc R . .
C14 C 0.0804(5) 0.3600(2) 0.8568(2) 0.0387(10) Uani 1 1 d . . .
H14A H 0.0760 0.3103 0.8980 0.046 Uiso 1 1 calc R . .
C15 C 0.0079(5) 0.3770(2) 0.7906(2) 0.0394(11) Uani 1 1 d . . .
H15A H -0.0469 0.3388 0.7859 0.047 Uiso 1 1 calc R . .
C16 C 0.0132(5) 0.4494(2) 0.7299(2) 0.0364(10) Uani 1 1 d . . .
H16A H -0.0382 0.4605 0.6843 0.044 Uiso 1 1 calc R . .
C17 C 0.2588(5) 0.5473(2) 0.8133(2) 0.0333(10) Uani 1 1 d . . .
O11 O 0.3018(3) 0.60256(16) 0.75671(15) 0.0424(8) Uani 1 1 d . . .
N11 N 0.2930(4) 0.53786(19) 0.88321(18) 0.0420(10) Uani 1 1 d . . .
H11A H 0.3467 0.5707 0.8902 0.050 Uiso 1 1 calc R . .
H11B H 0.2621 0.4988 0.9226 0.050 Uiso 1 1 calc R . .
C18 C 0.0348(5) 0.6118(2) 0.6073(2) 0.0338(10) Uani 1 1 d . . .
C19 C 0.0817(5) 0.6905(2) 0.5555(2) 0.0390(11) Uani 1 1 d . . .
H19A H 0.1882 0.6892 0.5605 0.058 Uiso 1 1 calc R . .
H19B H 0.0285 0.7333 0.5695 0.058 Uiso 1 1 calc R . .
H19C H 0.0588 0.7004 0.5027 0.058 Uiso 1 1 calc R . .
O12 O -0.0590(4) 0.58128(16) 0.58876(15) 0.0450(8) Uani 1 1 d . . .
N12 N 0.1067(4) 0.57825(17) 0.67466(17) 0.0360(9) Uani 1 1 d . . .
H12A H 0.1718 0.6062 0.6810 0.043 Uiso 1 1 calc R . .
C21 C 0.6175(5) 0.4237(2) 0.4816(2) 0.0321(9) Uani 1 1 d . . .
C22 C 0.7187(5) 0.4724(2) 0.4887(2) 0.0325(10) Uani 1 1 d . . .
C23 C 0.7994(5) 0.4452(2) 0.5550(2) 0.0408(11) Uani 1 1 d . . .
H23A H 0.8700 0.4764 0.5596 0.049 Uiso 1 1 calc R . .
C24 C 0.7813(5) 0.3748(2) 0.6145(2) 0.0459(12) Uani 1 1 d . . .
H24A H 0.8405 0.3571 0.6587 0.055 Uiso 1 1 calc R . .
C25 C 0.6756(5) 0.3299(2) 0.6091(2) 0.0412(11) Uani 1 1 d . . .
H25A H 0.6581 0.2827 0.6509 0.049 Uiso 1 1 calc R . .
C26 C 0.5964(5) 0.3536(2) 0.5434(2) 0.0399(11) Uani 1 1 d . . .
H26A H 0.5259 0.3218 0.5399 0.048 Uiso 1 1 calc R . .
C27 C 0.7393(5) 0.5505(2) 0.4264(2) 0.0336(10) Uani 1 1 d . . .
O21 O 0.6835(3) 0.57085(14) 0.36215(15) 0.0397(7) Uani 1 1 d . . .
N21 N 0.8153(4) 0.59989(18) 0.44072(18) 0.0413(9) Uani 1 1 d . . .
H21A H 0.8262 0.6467 0.4051 0.050 Uiso 1 1 calc R . .
H21B H 0.8546 0.5858 0.4858 0.050 Uiso 1 1 calc R . .
C28 C 0.4664(5) 0.4036(2) 0.3878(2) 0.0376(10) Uani 1 1 d . . .
C29 C 0.3886(5) 0.4495(3) 0.3135(2) 0.0447(11) Uani 1 1 d . . .
H29A H 0.4118 0.4209 0.2794 0.067 Uiso 1 1 calc R . .
H29B H 0.4214 0.5024 0.2902 0.067 Uiso 1 1 calc R . .
H29C H 0.2817 0.4554 0.3224 0.067 Uiso 1 1 calc R . .
O22 O 0.4606(4) 0.33220(16) 0.42202(16) 0.0550(9) Uani 1 1 d . . .
N22 N 0.5390(4) 0.44747(18) 0.41402(17) 0.0359(9) Uani 1 1 d . . .
H22A H 0.5362 0.4982 0.3842 0.043 Uiso 1 1 calc R . .
C31 C 0.3740(5) 0.0411(2) 0.5795(2) 0.0367(10) Uani 1 1 d . . .
C32 C 0.3351(5) 0.1235(2) 0.5355(2) 0.0345(10) Uani 1 1 d . . .
C33 C 0.3806(5) 0.1784(2) 0.5608(2) 0.0398(11) Uani 1 1 d . . .
H33A H 0.3547 0.2337 0.5319 0.048 Uiso 1 1 calc R . .
C34 C 0.4615(5) 0.1558(2) 0.6257(2) 0.0429(12) Uani 1 1 d . . .
H34A H 0.4901 0.1946 0.6419 0.051 Uiso 1 1 calc R . .
C35 C 0.5008(5) 0.0751(2) 0.6674(2) 0.0443(12) Uani 1 1 d . . .
H35A H 0.5587 0.0586 0.7119 0.053 Uiso 1 1 calc R . .
C36 C 0.4570(5) 0.0188(2) 0.6449(2) 0.0445(12) Uani 1 1 d . . .
H36A H 0.4839 -0.0362 0.6745 0.053 Uiso 1 1 calc R . .
C37 C 0.2495(5) 0.1512(2) 0.4639(2) 0.0369(10) Uani 1 1 d . . .
O31 O 0.1617(4) 0.10932(15) 0.45411(15) 0.0459(8) Uani 1 1 d . . .
N31 N 0.2645(4) 0.22303(18) 0.41146(18) 0.0425(9) Uani 1 1 d . . .
H31A H 0.2125 0.2416 0.3693 0.051 Uiso 1 1 calc R . .
H31B H 0.3264 0.2520 0.4189 0.051 Uiso 1 1 calc R . .
C38 C 0.3551(5) -0.0951(2) 0.5852(2) 0.0376(10) Uani 1 1 d . . .
C39 C 0.2850(6) -0.1368(2) 0.5447(2) 0.0461(12) Uani 1 1 d . . .
H39A H 0.3024 -0.1946 0.5735 0.069 Uiso 1 1 calc R . .
H39B H 0.3282 -0.1241 0.4938 0.069 Uiso 1 1 calc R . .
H39C H 0.1784 -0.1192 0.5405 0.069 Uiso 1 1 calc R . .
O32 O 0.4357(4) -0.13140(16) 0.63935(17) 0.0559(9) Uani 1 1 d . . .
N32 N 0.3242(4) -0.01444(18) 0.55557(18) 0.0416(9) Uani 1 1 d . . .
H32 H 0.2649 0.0057 0.5160 0.050 Uiso 1 1 calc R . .
C41 C 0.3985(5) 0.2302(2) 0.0746(2) 0.0362(10) Uani 1 1 d . . .
C42 C 0.4105(5) 0.2312(2) 0.1478(2) 0.0330(9) Uani 1 1 d . . .
C43 C 0.3515(5) 0.1722(2) 0.2096(2) 0.0384(10) Uani 1 1 d . . .
H43A H 0.3591 0.1718 0.2593 0.046 Uiso 1 1 calc R . .
C44 C 0.2820(5) 0.1146(2) 0.1997(2) 0.0437(11) Uani 1 1 d . . .
H44A H 0.2426 0.0749 0.2423 0.052 Uiso 1 1 calc R . .
C45 C 0.2702(5) 0.1148(3) 0.1280(3) 0.0470(12) Uani 1 1 d . . .
H45A H 0.2228 0.0752 0.1212 0.056 Uiso 1 1 calc R . .
C46 C 0.3270(5) 0.1723(2) 0.0659(2) 0.0432(11) Uani 1 1 d . . .
H46A H 0.3170 0.1724 0.0165 0.052 Uiso 1 1 calc R . .
C47 C 0.4839(5) 0.2938(2) 0.1596(2) 0.0347(10) Uani 1 1 d . . .
O41 O 0.5032(3) 0.35695(15) 0.10534(15) 0.0416(8) Uani 1 1 d . . .
N41 N 0.5281(4) 0.28014(19) 0.22908(18) 0.0428(9) Uani 1 1 d . . .
H41A H 0.5717 0.3159 0.2373 0.051 Uiso 1 1 calc R . .
H41B H 0.5138 0.2353 0.2669 0.051 Uiso 1 1 calc R . .
C48 C 0.5133(5) 0.2820(2) -0.0527(2) 0.0371(10) Uani 1 1 d . . .
C49 C 0.5595(6) 0.3570(2) -0.1136(2) 0.0458(12) Uani 1 1 d . . .
H49A H 0.4911 0.3760 -0.1566 0.069 Uiso 1 1 calc R . .
H49B H 0.6598 0.3454 -0.1312 0.069 Uiso 1 1 calc R . .
H49C H 0.5577 0.3983 -0.0926 0.069 Uiso 1 1 calc R . .
O42 O 0.5301(4) 0.21897(17) -0.06257(17) 0.0521(9) Uani 1 1 d . . .
N42 N 0.4547(4) 0.29008(19) 0.01028(18) 0.0398(9) Uani 1 1 d . . .
H42A H 0.4505 0.3376 0.0121 0.048 Uiso 1 1 calc R . .
C51 C 0.7978(5) 0.9212(2) 0.2205(2) 0.0345(10) Uani 1 1 d . . .
C52 C 0.7313(5) 0.8626(2) 0.2070(2) 0.0343(10) Uani 1 1 d . . .
C53 C 0.6377(6) 0.8861(2) 0.1455(2) 0.0487(13) Uani 1 1 d . . .
H53A H 0.5953 0.8470 0.1351 0.058 Uiso 1 1 calc R . .
C54 C 0.6050(6) 0.9655(3) 0.0989(2) 0.0616(16) Uani 1 1 d . . .
H54A H 0.5392 0.9805 0.0575 0.074 Uiso 1 1 calc R . .
C55 C 0.6670(6) 1.0226(3) 0.1122(3) 0.0562(14) Uani 1 1 d . . .
H55A H 0.6431 1.0772 0.0804 0.067 Uiso 1 1 calc R . .
C56A C 0.7640(5) 1.0011(2) 0.1717(2) 0.0479(13) Uani 1 1 d . . .
H56 H 0.8084 1.0411 0.1797 0.058 Uiso 1 1 calc R . .
C57 C 0.7560(5) 0.7763(2) 0.2606(2) 0.0367(10) Uani 1 1 d . . .
O51 O 0.8633(3) 0.74879(15) 0.30334(16) 0.0413(8) Uani 1 1 d . . .
N51 N 0.6541(4) 0.73149(18) 0.25878(18) 0.0424(10) Uani 1 1 d . . .
H51A H 0.6626 0.6806 0.2887 0.051 Uiso 1 1 calc R . .
H51B H 0.5786 0.7528 0.2277 0.051 Uiso 1 1 calc R . .
C58 C 0.9629(5) 0.9414(2) 0.3091(2) 0.0413(11) Uani 1 1 d . . .
C59 C 1.0563(6) 0.8948(3) 0.3774(2) 0.0498(13) Uani 1 1 d . . .
H59A H 1.1543 0.9125 0.3690 0.075 Uiso 1 1 calc R . .
H59B H 1.0660 0.8380 0.3863 0.075 Uiso 1 1 calc R . .
H59C H 1.0100 0.9031 0.4218 0.075 Uiso 1 1 calc R . .
O52 O 0.9497(4) 1.01448(16) 0.28105(18) 0.0615(10) Uani 1 1 d . . .
N52 N 0.8931(4) 0.89740(17) 0.28167(17) 0.0363(9) Uani 1 1 d . . .
H52A H 0.9111 0.8455 0.3066 0.044 Uiso 1 1 calc R . .
C1S C 0.7524(7) 0.1534(3) 0.8041(3) 0.0621(15) Uani 1 1 d . . .
H1SA H 0.8250 0.1710 0.7624 0.075 Uiso 1 1 calc R . .
H1SB H 0.6967 0.1157 0.7944 0.075 Uiso 1 1 calc R . .
C2S C 0.8331(6) 0.1107(3) 0.8766(3) 0.0537(13) Uani 1 1 d . . .
H2SA H 0.9009 0.0656 0.8721 0.064 Uiso 1 1 calc R . .
H2SB H 0.7609 0.0882 0.9174 0.064 Uiso 1 1 calc R . .
C3S C 0.9210(6) 0.1606(3) 0.9000(3) 0.0531(13) Uani 1 1 d . . .
H3SA H 0.8524 0.2032 0.9088 0.064 Uiso 1 1 calc R . .
H3SB H 0.9879 0.1866 0.8577 0.064 Uiso 1 1 calc R . .
O1S O 0.6518(4) 0.22112(18) 0.80243(16) 0.0522(9) Uani 1 1 d . . .
H1SC H 0.6211 0.2141 0.8467 0.078 Uiso 1 1 calc R . .
C4S C 1.0118(6) 0.1144(3) 0.9707(3) 0.0627(15) Uani 1 1 d . . .
H4S1 H 0.9469 0.0874 1.0128 0.094 Uiso 1 1 calc R . .
H4S2 H 1.0623 0.1511 0.9839 0.094 Uiso 1 1 calc R . .
H4S3 H 1.0851 0.0746 0.9614 0.094 Uiso 1 1 calc R . .

loop_
_atom_site_aniso_label
_atom_site_aniso_U_11
_atom_site_aniso_U_22
_atom_site_aniso_U_33
_atom_site_aniso_U_23
_atom_site_aniso_U_13
_atom_site_aniso_U_12
C1 0.049(3) 0.0230(17) 0.028(2) -0.0097(16) -0.0035(18) -0.0124(18)
C2 0.055(3) 0.0232(18) 0.025(2) -0.0068(16) -0.0030(19) -0.0119(18)
C3 0.059(3) 0.0242(18) 0.033(2) -0.0067(17) -0.006(2) -0.0174(19)
C4 0.066(3) 0.030(2) 0.039(2) -0.0109(19) -0.011(2) -0.019(2)
C5 0.072(3) 0.034(2) 0.029(2) -0.0095(18) -0.015(2) -0.015(2)
C6 0.060(3) 0.034(2) 0.024(2) -0.0050(17) -0.010(2) -0.017(2)
C7 0.056(3) 0.0290(19) 0.0179(18) -0.0073(15) 0.0010(18) -0.0181(19)
O1 0.079(2) 0.0242(13) 0.0237(14) -0.0067(11) -0.0059(14) -0.0224(14)
N1 0.074(3) 0.0283(16) 0.0239(17) -0.0019(14) -0.0044(17) -0.0284(17)
C8 0.059(3) 0.0259(19) 0.028(2) -0.0027(16) -0.0056(19) -0.0164(19)
C9 0.064(3) 0.0278(19) 0.037(2) -0.0113(18) -0.002(2) -0.020(2)
O2 0.103(3) 0.0581(19) 0.0213(15) -0.0053(14) -0.0014(16) -0.053(2)
N2 0.067(3) 0.0262(16) 0.0174(15) -0.0047(13) -0.0049(15) -0.0215(16)
C11 0.055(3) 0.0237(18) 0.0215(18) -0.0086(15) 0.0025(18) -0.0182(18)
C12 0.054(3) 0.0264(18) 0.0230(19) -0.0101(16) 0.0013(18) -0.0186(18)
C13 0.066(3) 0.0295(19) 0.025(2) -0.0086(17) -0.005(2) -0.021(2)
C14 0.062(3) 0.0245(18) 0.031(2) -0.0063(16) -0.005(2) -0.0182(19)
C15 0.066(3) 0.0276(19) 0.033(2) -0.0131(17) 0.000(2) -0.027(2)
C16 0.063(3) 0.0274(19) 0.025(2) -0.0107(16) -0.0009(19) -0.0243(19)
C17 0.049(3) 0.0285(19) 0.025(2) -0.0093(16) -0.0053(18) -0.0162(18)
O11 0.068(2) 0.0375(15) 0.0264(14) -0.0078(12) -0.0004(14) -0.0343(15)
N11 0.072(3) 0.0333(17) 0.0259(17) -0.0079(15) -0.0045(17) -0.0315(18)
C18 0.061(3) 0.0258(18) 0.0192(18) -0.0091(15) -0.0016(18) -0.0181(19)
C19 0.064(3) 0.0263(19) 0.026(2) -0.0049(16) 0.001(2) -0.021(2)
O12 0.073(2) 0.0373(15) 0.0254(15) -0.0032(12) -0.0092(14) -0.0309(15)
N12 0.065(3) 0.0237(15) 0.0256(17) -0.0086(13) 0.0005(16) -0.0284(16)
C21 0.049(3) 0.0261(18) 0.0226(19) -0.0063(15) -0.0010(18) -0.0182(18)
C22 0.054(3) 0.0248(18) 0.0215(18) -0.0073(15) -0.0012(18) -0.0172(18)
C23 0.061(3) 0.0288(19) 0.034(2) -0.0076(18) -0.006(2) -0.022(2)
C24 0.076(4) 0.036(2) 0.025(2) -0.0036(18) -0.014(2) -0.023(2)
C25 0.063(3) 0.033(2) 0.024(2) 0.0007(17) -0.008(2) -0.023(2)
C26 0.058(3) 0.034(2) 0.028(2) -0.0058(17) 0.002(2) -0.026(2)
C27 0.053(3) 0.0257(18) 0.024(2) -0.0083(16) -0.0033(18) -0.0155(19)
O21 0.071(2) 0.0239(13) 0.0257(14) -0.0048(11) -0.0055(14) -0.0232(14)
N21 0.072(3) 0.0252(16) 0.0277(17) -0.0026(14) -0.0097(17) -0.0274(17)
C28 0.057(3) 0.033(2) 0.0233(19) -0.0054(16) -0.0019(19) -0.024(2)
C29 0.063(3) 0.043(2) 0.031(2) -0.0111(19) -0.004(2) -0.023(2)
O22 0.098(3) 0.0345(15) 0.0323(16) 0.0007(13) -0.0135(16) -0.0416(17)
N22 0.061(3) 0.0239(15) 0.0219(16) -0.0016(13) -0.0056(16) -0.0213(16)
C31 0.060(3) 0.030(2) 0.0221(19) -0.0072(16) -0.0005(19) -0.022(2)
C32 0.054(3) 0.0261(18) 0.0230(19) -0.0043(16) 0.0023(18) -0.0204(19)
C33 0.068(3) 0.031(2) 0.025(2) -0.0102(17) 0.009(2) -0.027(2)
C34 0.075(3) 0.038(2) 0.025(2) -0.0144(18) 0.009(2) -0.036(2)
C35 0.071(3) 0.043(2) 0.025(2) -0.0127(18) -0.001(2) -0.027(2)
C36 0.076(4) 0.033(2) 0.026(2) -0.0072(17) -0.009(2) -0.020(2)
C37 0.061(3) 0.0269(19) 0.024(2) -0.0067(16) -0.0042(19) -0.017(2)
O31 0.079(2) 0.0291(14) 0.0300(15) -0.0020(12) -0.0136(15) -0.0294(15)
N31 0.070(3) 0.0293(17) 0.0270(18) -0.0014(14) -0.0039(17) -0.0268(17)
C38 0.059(3) 0.0258(19) 0.028(2) -0.0057(17) -0.001(2) -0.020(2)
C39 0.073(4) 0.031(2) 0.037(2) -0.0080(18) -0.004(2) -0.025(2)
O32 0.096(3) 0.0298(15) 0.0417(18) -0.0057(14) -0.0218(18) -0.0206(16)
N32 0.077(3) 0.0255(16) 0.0246(17) -0.0050(14) -0.0086(17) -0.0231(17)
C41 0.056(3) 0.0276(19) 0.031(2) -0.0119(17) -0.0069(19) -0.0182(19)
C42 0.048(3) 0.0245(18) 0.030(2) -0.0116(16) -0.0031(18) -0.0127(18)
C43 0.057(3) 0.032(2) 0.030(2) -0.0109(17) -0.003(2) -0.016(2)
C44 0.063(3) 0.035(2) 0.037(2) -0.0117(19) -0.001(2) -0.026(2)
C45 0.061(3) 0.042(2) 0.049(3) -0.022(2) 0.001(2) -0.030(2)
C46 0.067(3) 0.041(2) 0.032(2) -0.0185(19) -0.003(2) -0.025(2)
C47 0.049(3) 0.0305(19) 0.029(2) -0.0119(17) -0.0043(19) -0.0157(19)
O41 0.071(2) 0.0283(14) 0.0288(15) -0.0078(12) -0.0055(14) -0.0253(14)
N41 0.073(3) 0.0321(17) 0.0299(18) -0.0110(15) -0.0051(17) -0.0294(18)
C48 0.055(3) 0.035(2) 0.027(2) -0.0122(17) -0.0049(19) -0.017(2)
C49 0.069(3) 0.035(2) 0.033(2) -0.0076(18) -0.003(2) -0.020(2)
O42 0.089(3) 0.0381(16) 0.0379(17) -0.0189(14) 0.0076(16) -0.0274(17)
N42 0.066(3) 0.0262(16) 0.0326(19) -0.0118(15) -0.0040(17) -0.0195(17)
C51 0.052(3) 0.0279(19) 0.0230(19) -0.0038(16) -0.0009(18) -0.0185(19)
C52 0.055(3) 0.0255(18) 0.0234(19) -0.0051(16) -0.0002(18) -0.0220(18)
C53 0.080(4) 0.039(2) 0.028(2) -0.0020(18) -0.013(2) -0.035(2)
C54 0.096(4) 0.048(3) 0.031(2) 0.009(2) -0.027(3) -0.035(3)
C55 0.089(4) 0.034(2) 0.037(3) 0.0062(19) -0.021(3) -0.026(2)
C56A 0.077(4) 0.030(2) 0.035(2) -0.0013(18) -0.005(2) -0.031(2)
C57 0.061(3) 0.0246(18) 0.027(2) -0.0070(16) -0.004(2) -0.020(2)
O51 0.061(2) 0.0259(13) 0.0359(16) -0.0034(12) -0.0132(15) -0.0199(14)
N51 0.073(3) 0.0250(16) 0.0310(18) -0.0037(14) -0.0135(17) -0.0260(17)
C58 0.069(3) 0.0281(19) 0.027(2) -0.0037(17) -0.003(2) -0.026(2)
C59 0.073(4) 0.046(2) 0.033(2) -0.008(2) -0.007(2) -0.032(2)
O52 0.110(3) 0.0270(15) 0.049(2) -0.0041(14) -0.0253(19) -0.0336(17)
N52 0.062(3) 0.0225(15) 0.0228(16) -0.0006(13) -0.0062(16) -0.0230(16)
C1S 0.085(4) 0.064(3) 0.043(3) -0.027(3) -0.005(3) -0.008(3)
C2S 0.082(4) 0.038(2) 0.043(3) -0.013(2) -0.008(3) -0.017(2)
C3S 0.068(4) 0.037(2) 0.050(3) -0.007(2) -0.007(2) -0.019(2)
O1S 0.069(2) 0.0544(19) 0.0293(16) -0.0093(15) -0.0036(15) -0.0128(17)
C4S 0.078(4) 0.050(3) 0.058(3) -0.013(3) -0.020(3) -0.017(3)

loop_
_atom_type_symbol
_atom_type_description
_atom_type_scat_dispersion_real
_atom_type_scat_dispersion_imag
_atom_type_scat_source
C C 0.0033 0.0016 'International Tables Vol C Tables 4.2.6.8 and 6.1.1.4'
H H 0.0000 0.0000 'International Tables Vol C Tables 4.2.6.8 and 6.1.1.4'
N N 0.0061 0.0033 'International Tables Vol C Tables 4.2.6.8 and 6.1.1.4'
O O 0.0106 0.0060 'International Tables Vol C Tables 4.2.6.8 and 6.1.1.4'

loop_
_geom_angle_atom_site_label_1
_geom_angle_atom_site_label_2
_geom_angle_atom_site_label_3
_geom_angle
_geom_angle_site_symmetry_1
_geom_angle_site_symmetry_3
_geom_angle_publ_flag
C6 C1 N2 121.3(3) . . ?
C6 C1 C2 119.9(3) . . ?
N2 C1 C2 118.7(3) . . ?
C3 C2 C1 118.0(3) . . ?
C3 C2 C7 120.2(3) . . ?
C1 C2 C7 121.7(3) . . ?
C4 C3 C2 121.8(4) . . ?
C4 C3 H3A 119.1 . . ?
C2 C3 H3A 119.1 . . ?
C3 C4 C5 119.1(4) . . ?
C3 C4 H4A 120.5 . . ?
C5 C4 H4A 120.5 . . ?
C6 C5 C4 121.2(4) . . ?
C6 C5 H5A 119.4 . . ?
C4 C5 H5A 119.4 . . ?
C5 C6 C1 119.9(4) . . ?
C5 C6 H6A 120.1 . . ?
C1 C6 H6A 120.1 . . ?
O1 C7 N1 120.1(3) . . ?
O1 C7 C2 121.9(3) . . ?
N1 C7 C2 118.0(3) . . ?
C7 N1 H1A 120.0 . . ?
C7 N1 H1B 120.0 . . ?
H1A N1 H1B 120.0 . . ?
O2 C8 N2 123.4(4) . . ?
O2 C8 C9 121.8(4) . . ?
N2 C8 C9 114.8(3) . . ?
C8 C9 H9A 109.5 . . ?
C8 C9 H9B 109.5 . . ?
H9A C9 H9B 109.5 . . ?
C8 C9 H9C 109.5 . . ?
H9A C9 H9C 109.5 . . ?
H9B C9 H9C 109.5 . . ?
C8 N2 C1 128.7(3) . . ?
C8 N2 H2A 115.6 . . ?
C1 N2 H2A 115.6 . . ?
C16 C11 N12 121.6(3) . . ?
C16 C11 C12 119.6(3) . . ?
N12 C11 C12 118.8(3) . . ?
C13 C12 C11 118.3(3) . . ?
C13 C12 C17 119.9(3) . . ?
C11 C12 C17 121.8(3) . . ?
C14 C13 C12 121.5(4) . . ?
C14 C13 H13A 119.3 . . ?
C12 C13 H13A 119.3 . . ?
C15 C14 C13 119.6(3) . . ?
C15 C14 H14A 120.2 . . ?
C13 C14 H14A 120.2 . . ?
C14 C15 C16 120.9(3) . . ?
C14 C15 H15A 119.6 . . ?
C16 C15 H15A 119.6 . . ?
C15 C16 C11 120.1(4) . . ?
C15 C16 H16A 120.0 . . ?
C11 C16 H16A 120.0 . . ?
O11 C17 N11 120.8(3) . . ?
O11 C17 C12 121.0(3) . . ?
N11 C17 C12 118.2(3) . . ?
C17 N11 H11A 120.0 . . ?
C17 N11 H11B 120.0 . . ?
H11A N11 H11B 120.0 . . ?
O12 C18 N12 123.9(3) . . ?
O12 C18 C19 122.0(3) . . ?
N12 C18 C19 114.1(3) . . ?
C18 C19 H19A 109.5 . . ?
C18 C19 H19B 109.5 . . ?
H19A C19 H19B 109.5 . . ?
C18 C19 H19C 109.5 . . ?
H19A C19 H19C 109.5 . . ?
H19B C19 H19C 109.5 . . ?
C18 N12 C11 130.2(3) . . ?
C18 N12 H12A 114.9 . . ?
C11 N12 H12A 114.9 . . ?
C26 C21 N22 121.4(3) . . ?
C26 C21 C22 118.9(3) . . ?
N22 C21 C22 119.6(3) . . ?
C23 C22 C21 117.9(3) . . ?
C23 C22 C27 120.6(3) . . ?
C21 C22 C27 121.5(3) . . ?
C24 C23 C22 122.5(4) . . ?
C24 C23 H23A 118.7 . . ?
C22 C23 H23A 118.7 . . ?
C23 C24 C25 119.2(4) . . ?
C23 C24 H24A 120.4 . . ?
C25 C24 H24A 120.4 . . ?
C26 C25 C24 120.1(4) . . ?
C26 C25 H25A 120.0 . . ?
C24 C25 H25A 120.0 . . ?
C25 C26 C21 121.1(4) . . ?
C25 C26 H26A 119.4 . . ?
C21 C26 H26A 119.4 . . ?
O21 C27 N21 119.8(3) . . ?
O21 C27 C22 121.3(3) . . ?
N21 C27 C22 118.9(3) . . ?
C27 N21 H21A 120.0 . . ?
C27 N21 H21B 120.0 . . ?
H21A N21 H21B 120.0 . . ?
O22 C28 N22 123.5(4) . . ?
O22 C28 C29 121.5(4) . . ?
N22 C28 C29 114.9(3) . . ?
C28 C29 H29A 109.5 . . ?
C28 C29 H29B 109.5 . . ?
H29A C29 H29B 109.5 . . ?
C28 C29 H29C 109.5 . . ?
H29A C29 H29C 109.5 . . ?
H29B C29 H29C 109.5 . . ?
C28 N22 C21 129.2(3) . . ?
C28 N22 H22A 115.4 . . ?
C21 N22 H22A 115.4 . . ?
C36 C31 N32 122.7(3) . . ?
C36 C31 C32 118.9(3) . . ?
N32 C31 C32 118.3(3) . . ?
C33 C32 C31 118.2(4) . . ?
C33 C32 C37 120.3(3) . . ?
C31 C32 C37 121.5(3) . . ?
C34 C33 C32 122.4(4) . . ?
C34 C33 H33A 118.8 . . ?
C32 C33 H33A 118.8 . . ?
C33 C34 C35 118.7(4) . . ?
C33 C34 H34A 120.6 . . ?
C35 C34 H34A 120.6 . . ?
C36 C35 C34 120.8(4) . . ?
C36 C35 H35A 119.6 . . ?
C34 C35 H35A 119.6 . . ?
C35 C36 C31 120.9(4) . . ?
C35 C36 H36A 119.5 . . ?
C31 C36 H36A 119.5 . . ?
O31 C37 N31 120.7(4) . . ?
O31 C37 C32 121.0(3) . . ?
N31 C37 C32 118.3(3) . . ?
C37 N31 H31A 120.0 . . ?
C37 N31 H31B 120.0 . . ?
H31A N31 H31B 120.0 . . ?
O32 C38 N32 123.2(4) . . ?
O32 C38 C39 121.8(4) . . ?
N32 C38 C39 115.0(4) . . ?
C38 C39 H39A 109.5 . . ?
C38 C39 H39B 109.5 . . ?
H39A C39 H39B 109.5 . . ?
C38 C39 H39C 109.5 . . ?
H39A C39 H39C 109.5 . . ?
H39B C39 H39C 109.5 . . ?
C38 N32 C31 128.7(4) . . ?
C38 N32 H32 115.6 . . ?
C31 N32 H32 115.6 . . ?
C46 C41 C42 119.7(4) . . ?
C46 C41 N42 120.5(3) . . ?
C42 C41 N42 119.8(3) . . ?
C43 C42 C41 118.3(3) . . ?
C43 C42 C47 120.3(3) . . ?
C41 C42 C47 121.4(3) . . ?
C44 C43 C42 121.1(4) . . ?
C44 C43 H43A 119.4 . . ?
C42 C43 H43A 119.4 . . ?
C45 C44 C43 119.8(4) . . ?
C45 C44 H44A 120.1 . . ?
C43 C44 H44A 120.1 . . ?
C44 C45 C46 120.4(4) . . ?
C44 C45 H45A 119.8 . . ?
C46 C45 H45A 119.8 . . ?
C45 C46 C41 120.7(4) . . ?
C45 C46 H46A 119.6 . . ?
C41 C46 H46A 119.6 . . ?
O41 C47 N41 120.9(3) . . ?
O41 C47 C42 120.7(3) . . ?
N41 C47 C42 118.4(3) . . ?
C47 N41 H41A 120.0 . . ?
C47 N41 H41B 120.0 . . ?
H41A N41 H41B 120.0 . . ?
O42 C48 N42 124.0(4) . . ?
O42 C48 C49 120.5(4) . . ?
N42 C48 C49 115.6(4) . . ?
C48 C49 H49A 109.5 . . ?
C48 C49 H49B 109.5 . . ?
H49A C49 H49B 109.5 . . ?
C48 C49 H49C 109.5 . . ?
H49A C49 H49C 109.5 . . ?
H49B C49 H49C 109.5 . . ?
C48 N42 C41 127.0(3) . . ?
C48 N42 H42A 116.5 . . ?
C41 N42 H42A 116.5 . . ?
N52 C51 C56A 122.6(3) . . ?
N52 C51 C52 118.9(3) . . ?
C56A C51 C52 118.5(4) . . ?
C53 C52 C51 119.0(3) . . ?
C53 C52 C57 120.1(3) . . ?
C51 C52 C57 120.9(3) . . ?
C54 C53 C52 121.1(4) . . ?
C54 C53 H53A 119.4 . . ?
C52 C53 H53A 119.4 . . ?
C55 C54 C53 120.2(4) . . ?
C55 C54 H54A 119.9 . . ?
C53 C54 H54A 119.9 . . ?
C54 C55 C56A 120.1(4) . . ?
C54 C55 H55A 119.9 . . ?
C56A C55 H55A 119.9 . . ?
C55 C56A C51 120.9(4) . . ?
C55 C56A H56 119.5 . . ?
C51 C56A H56 119.5 . . ?
O51 C57 N51 122.1(3) . . ?
O51 C57 C52 122.1(3) . . ?
N51 C57 C52 115.8(4) . . ?
C57 N51 H51A 120.0 . . ?
C57 N51 H51B 120.0 . . ?
H51A N51 H51B 120.0 . . ?
O52 C58 N52 123.2(4) . . ?
O52 C58 C59 121.5(4) . . ?
N52 C58 C59 115.3(3) . . ?
C58 C59 H59A 109.5 . . ?
C58 C59 H59B 109.5 . . ?
H59A C59 H59B 109.5 . . ?
C58 C59 H59C 109.5 . . ?
H59A C59 H59C 109.5 . . ?
H59B C59 H59C 109.5 . . ?
C58 N52 C51 130.3(3) . . ?
C58 N52 H52A 114.9 . . ?
C51 N52 H52A 114.9 . . ?
O1S C1S C2S 114.3(4) . . ?
O1S C1S H1SA 108.7 . . ?
C2S C1S H1SA 108.7 . . ?
O1S C1S H1SB 108.7 . . ?
C2S C1S H1SB 108.7 . . ?
H1SA C1S H1SB 107.6 . . ?
C1S C2S C3S 115.1(4) . . ?
C1S C2S H2SA 108.5 . . ?
C3S C2S H2SA 108.5 . . ?
C1S C2S H2SB 108.5 . . ?
C3S C2S H2SB 108.5 . . ?
H2SA C2S H2SB 107.5 . . ?
C2S C3S C4S 114.1(4) . . ?
C2S C3S H3SA 108.7 . . ?
C4S C3S H3SA 108.7 . . ?
C2S C3S H3SB 108.7 . . ?
C4S C3S H3SB 108.7 . . ?
H3SA C3S H3SB 107.6 . . ?
C1S O1S H1SC 109.5 . . ?
C3S C4S H4S1 109.5 . . ?
C3S C4S H4S2 109.5 . . ?
H4S1 C4S H4S2 109.5 . . ?
C3S C4S H4S3 109.5 . . ?
H4S1 C4S H4S3 109.5 . . ?
H4S2 C4S H4S3 109.5 . . ?

loop_
_geom_bond_atom_site_label_1
_geom_bond_atom_site_label_2
_geom_bond_distance
_geom_bond_site_symmetry_2
_geom_bond_publ_flag
C1 C6 1.395(5) . ?
C1 N2 1.411(5) . ?
C1 C2 1.413(5) . ?
C2 C3 1.396(5) . ?
C2 C7 1.486(5) . ?
C3 C4 1.378(6) . ?
C3 H3A 0.9500 . ?
C4 C5 1.382(5) . ?
C4 H4A 0.9500 . ?
C5 C6 1.377(5) . ?
C5 H5A 0.9500 . ?
C6 H6A 0.9500 . ?
C7 O1 1.246(4) . ?
C7 N1 1.334(4) . ?
N1 H1A 0.8800 . ?
N1 H1B 0.8800 . ?
C8 O2 1.228(5) . ?
C8 N2 1.350(5) . ?
C8 C9 1.497(5) . ?
C9 H9A 0.9800 . ?
C9 H9B 0.9800 . ?
C9 H9C 0.9800 . ?
N2 H2A 0.8800 . ?
C11 C16 1.395(5) . ?
C11 N12 1.402(4) . ?
C11 C12 1.415(5) . ?
C12 C13 1.393(5) . ?
C12 C17 1.498(5) . ?
C13 C14 1.387(5) . ?
C13 H13A 0.9500 . ?
C14 C15 1.367(6) . ?
C14 H14A 0.9500 . ?
C15 C16 1.388(5) . ?
C15 H15A 0.9500 . ?
C16 H16A 0.9500 . ?
C17 O11 1.251(4) . ?
C17 N11 1.326(5) . ?
N11 H11A 0.8800 . ?
N11 H11B 0.8800 . ?
C18 O12 1.224(5) . ?
C18 N12 1.354(5) . ?
C18 C19 1.506(5) . ?
C19 H19A 0.9800 . ?
C19 H19B 0.9800 . ?
C19 H19C 0.9800 . ?
N12 H12A 0.8800 . ?
C21 C26 1.397(5) . ?
C21 N22 1.397(5) . ?
C21 C22 1.419(5) . ?
C22 C23 1.381(5) . ?
C22 C27 1.494(5) . ?
C23 C24 1.374(5) . ?
C23 H23A 0.9500 . ?
C24 C25 1.387(6) . ?
C24 H24A 0.9500 . ?
C25 C26 1.369(6) . ?
C25 H25A 0.9500 . ?
C26 H26A 0.9500 . ?
C27 O21 1.251(4) . ?
C27 N21 1.329(5) . ?
N21 H21A 0.8800 . ?
N21 H21B 0.8800 . ?
C28 O22 1.224(4) . ?
C28 N22 1.356(5) . ?
C28 C29 1.499(6) . ?
C29 H29A 0.9800 . ?
C29 H29B 0.9800 . ?
C29 H29C 0.9800 . ?
N22 H22A 0.8800 . ?
C31 C36 1.388(6) . ?
C31 N32 1.401(5) . ?
C31 C32 1.420(5) . ?
C32 C33 1.392(5) . ?
C32 C37 1.486(5) . ?
C33 C34 1.369(6) . ?
C33 H33A 0.9500 . ?
C34 C35 1.388(6) . ?
C34 H34A 0.9500 . ?
C35 C36 1.374(6) . ?
C35 H35A 0.9500 . ?
C36 H36A 0.9500 . ?
C37 O31 1.254(5) . ?
C37 N31 1.330(4) . ?
N31 H31A 0.8800 . ?
N31 H31B 0.8800 . ?
C38 O32 1.213(5) . ?
C38 N32 1.358(5) . ?
C38 C39 1.498(6) . ?
C39 H39A 0.9800 . ?
C39 H39B 0.9800 . ?
C39 H39C 0.9800 . ?
N32 H32 0.8800 . ?
C41 C46 1.388(5) . ?
C41 C42 1.412(5) . ?
C41 N42 1.421(5) . ?
C42 C43 1.399(5) . ?
C42 C47 1.501(5) . ?
C43 C44 1.384(5) . ?
C43 H43A 0.9500 . ?
C44 C45 1.375(6) . ?
C44 H44A 0.9500 . ?
C45 C46 1.379(6) . ?
C45 H45A 0.9500 . ?
C46 H46A 0.9500 . ?
C47 O41 1.246(4) . ?
C47 N41 1.325(5) . ?
N41 H41A 0.8800 . ?
N41 H41B 0.8800 . ?
C48 O42 1.228(5) . ?
C48 N42 1.338(5) . ?
C48 C49 1.515(5) . ?
C49 H49A 0.9800 . ?
C49 H49B 0.9800 . ?
C49 H49C 0.9800 . ?
N42 H42A 0.8800 . ?
C51 N52 1.388(5) . ?
C51 C56A 1.400(5) . ?
C51 C52 1.416(5) . ?
C52 C53 1.385(6) . ?
C52 C57 1.509(5) . ?
C53 C54 1.380(6) . ?
C53 H53A 0.9500 . ?
C54 C55 1.369(6) . ?
C54 H54A 0.9500 . ?
C55 C56A 1.379(6) . ?
C55 H55A 0.9500 . ?
C56A H56 0.9500 . ?
C57 O51 1.232(5) . ?
C57 N51 1.336(5) . ?
N51 H51A 0.8800 . ?
N51 H51B 0.8800 . ?
C58 O52 1.226(4) . ?
C58 N52 1.358(5) . ?
C58 C59 1.489(6) . ?
C59 H59A 0.9800 . ?
C59 H59B 0.9800 . ?
C59 H59C 0.9800 . ?
N52 H52A 0.8800 . ?
C1S O1S 1.428(6) . ?
C1S C2S 1.478(7) . ?
C1S H1SA 0.9900 . ?
C1S H1SB 0.9900 . ?
C2S C3S 1.499(6) . ?
C2S H2SA 0.9900 . ?
C2S H2SB 0.9900 . ?
C3S C4S 1.508(6) . ?
C3S H3SA 0.9900 . ?
C3S H3SB 0.9900 . ?
O1S H1SC 0.8400 . ?
C4S H4S1 0.9800 . ?
C4S H4S2 0.9800 . ?
C4S H4S3 0.9800 . ?

loop_
_geom_hbond_atom_site_label_D
_geom_hbond_atom_site_label_H
_geom_hbond_atom_site_label_A
_geom_hbond_distance_DH
_geom_hbond_distance_HA
_geom_hbond_distance_DA
_geom_hbond_angle_DHA
_geom_hbond_site_symmetry_A
N1 H1A O31 0.88 2.02 2.881(5) 164.4 .
N1 H1B O52 0.88 2.11 2.955(4) 161.0 1_445
C3 H3A O52 0.95 2.56 3.281(5) 133.0 1_445
N11 H11A O41 0.88 2.07 2.937(4) 170.7 2_666
N11 H11B O2 0.88 2.02 2.869(4) 161.4 1_556
C13 H13A O2 0.95 2.46 3.216(5) 136.2 1_556
N21 H21A O51 0.88 2.16 3.031(4) 168.8 .
N21 H21B O12 0.88 2.13 2.988(5) 166.3 1_655
C23 H23A O12 0.95 2.38 3.251(5) 152.9 1_655
N31 H31A O1 0.88 2.05 2.915(5) 169.0 .
N31 H31B O22 0.88 2.06 2.938(4) 171.9 .
C33 H33A O22 0.95 2.43 3.174(5) 134.7 .
N41 H41A O11 0.88 2.05 2.926(4) 170.6 2_666
N41 H41B O32 0.88 2.06 2.898(4) 158.1 2_656
C43 H43A O32 0.95 2.59 3.349(5) 136.7 2_656
N51 H51A O21 0.88 1.95 2.826(4) 175.1 .
N51 H51B O42 0.88 3.18 3.916(5) 142.4 2_665
C53 H53A O42 0.95 2.56 3.469(5) 160.2 2_665
O1S H1SC O42 0.84 1.90 2.731(5) 168.5 1_556
C25 H25A O1S 0.95 2.66 3.459(5) 141.5 .
N2 H2A O1 0.88 1.92 2.631(4) 136.4 .
N12 H12A O11 0.88 1.90 2.630(4) 139.5 .
N22 H22A O21 0.88 1.94 2.609(4) 131.3 .
N32 H32 O31 0.88 1.95 2.663(5) 137.7 .
N42 H42A O41 0.88 2.04 2.635(4) 124.2 .
N52 H52A O51 0.88 1.91 2.645(4) 140.0 .

loop_
_geom_torsion_atom_site_label_1
_geom_torsion_atom_site_label_2
_geom_torsion_atom_site_label_3
_geom_torsion_atom_site_label_4
_geom_torsion
_geom_torsion_site_symmetry_1
_geom_torsion_site_symmetry_2
_geom_torsion_site_symmetry_3
_geom_torsion_site_symmetry_4
_geom_torsion_publ_flag
C6 C1 C2 C3 -2.2(6) . . . . ?
N2 C1 C2 C3 175.6(4) . . . . ?
C6 C1 C2 C7 176.1(4) . . . . ?
N2 C1 C2 C7 -6.1(6) . . . . ?
C1 C2 C3 C4 1.5(7) . . . . ?
C7 C2 C3 C4 -176.8(4) . . . . ?
C2 C3 C4 C5 0.6(7) . . . . ?
C3 C4 C5 C6 -2.0(7) . . . . ?
C4 C5 C6 C1 1.2(7) . . . . ?
N2 C1 C6 C5 -176.8(4) . . . . ?
C2 C1 C6 C5 0.9(7) . . . . ?
C3 C2 C7 O1 -162.0(4) . . . . ?
C1 C2 C7 O1 19.8(7) . . . . ?
C3 C2 C7 N1 18.5(6) . . . . ?
C1 C2 C7 N1 -159.8(4) . . . . ?
O2 C8 N2 C1 -5.9(8) . . . . ?
C9 C8 N2 C1 175.0(4) . . . . ?
C6 C1 N2 C8 -14.3(7) . . . . ?
C2 C1 N2 C8 167.9(4) . . . . ?
C16 C11 C12 C13 -0.4(6) . . . . ?
N12 C11 C12 C13 -177.9(4) . . . . ?
C16 C11 C12 C17 179.7(4) . . . . ?
N12 C11 C12 C17 2.2(6) . . . . ?
C11 C12 C13 C14 0.7(7) . . . . ?
C17 C12 C13 C14 -179.4(4) . . . . ?
C12 C13 C14 C15 -0.5(7) . . . . ?
C13 C14 C15 C16 -0.1(7) . . . . ?
C14 C15 C16 C11 0.4(7) . . . . ?
N12 C11 C16 C15 177.3(4) . . . . ?
C12 C11 C16 C15 -0.1(7) . . . . ?
C13 C12 C17 O11 160.8(4) . . . . ?
C11 C12 C17 O11 -19.2(7) . . . . ?
C13 C12 C17 N11 -18.0(6) . . . . ?
C11 C12 C17 N11 162.0(4) . . . . ?
O12 C18 N12 C11 -0.1(7) . . . . ?
C19 C18 N12 C11 -179.2(4) . . . . ?
C16 C11 N12 C18 10.1(7) . . . . ?
C12 C11 N12 C18 -172.5(4) . . . . ?
C26 C21 C22 C23 4.4(6) . . . . ?
N22 C21 C22 C23 -177.1(4) . . . . ?
C26 C21 C22 C27 -176.2(4) . . . . ?
N22 C21 C22 C27 2.4(6) . . . . ?
C21 C22 C23 C24 -2.2(7) . . . . ?
C27 C22 C23 C24 178.3(4) . . . . ?
C22 C23 C24 C25 -1.8(7) . . . . ?
C23 C24 C25 C26 3.6(7) . . . . ?
C24 C25 C26 C21 -1.5(7) . . . . ?
N22 C21 C26 C25 178.9(4) . . . . ?
C22 C21 C26 C25 -2.6(7) . . . . ?
C23 C22 C27 O21 169.7(4) . . . . ?
C21 C22 C27 O21 -9.8(7) . . . . ?
C23 C22 C27 N21 -12.1(6) . . . . ?
C21 C22 C27 N21 168.4(4) . . . . ?
O22 C28 N22 C21 -0.5(8) . . . . ?
C29 C28 N22 C21 177.8(4) . . . . ?
C26 C21 N22 C28 -19.1(7) . . . . ?
C22 C21 N22 C28 162.3(4) . . . . ?
C36 C31 C32 C33 -0.8(6) . . . . ?
N32 C31 C32 C33 177.9(4) . . . . ?
C36 C31 C32 C37 178.5(4) . . . . ?
N32 C31 C32 C37 -2.7(6) . . . . ?
C31 C32 C33 C34 0.3(7) . . . . ?
C37 C32 C33 C34 -179.0(4) . . . . ?
C32 C33 C34 C35 0.8(7) . . . . ?
C33 C34 C35 C36 -1.3(7) . . . . ?
C34 C35 C36 C31 0.8(7) . . . . ?
N32 C31 C36 C35 -178.5(4) . . . . ?
C32 C31 C36 C35 0.3(7) . . . . ?
C33 C32 C37 O31 -152.7(4) . . . . ?
C31 C32 C37 O31 28.0(7) . . . . ?
C33 C32 C37 N31 25.0(6) . . . . ?
C31 C32 C37 N31 -154.3(4) . . . . ?
O32 C38 N32 C31 -0.5(8) . . . . ?
C39 C38 N32 C31 -179.0(4) . . . . ?
C36 C31 N32 C38 -6.0(7) . . . . ?
C32 C31 N32 C38 175.3(4) . . . . ?
C46 C41 C42 C43 1.1(7) . . . . ?
N42 C41 C42 C43 178.8(4) . . . . ?
C46 C41 C42 C47 -178.6(4) . . . . ?
N42 C41 C42 C47 -0.9(6) . . . . ?
C41 C42 C43 C44 -0.4(7) . . . . ?
C47 C42 C43 C44 179.3(4) . . . . ?
C42 C43 C44 C45 -0.1(7) . . . . ?
C43 C44 C45 C46 -0.1(7) . . . . ?
C44 C45 C46 C41 0.8(8) . . . . ?
C42 C41 C46 C45 -1.3(7) . . . . ?
N42 C41 C46 C45 -179.0(4) . . . . ?
C43 C42 C47 O41 -161.8(4) . . . . ?
C41 C42 C47 O41 17.9(6) . . . . ?
C43 C42 C47 N41 18.6(6) . . . . ?
C41 C42 C47 N41 -161.8(4) . . . . ?
O42 C48 N42 C41 -2.0(7) . . . . ?
C49 C48 N42 C41 177.9(4) . . . . ?
C46 C41 N42 C48 -34.8(7) . . . . ?
C42 C41 N42 C48 147.6(4) . . . . ?
N52 C51 C52 C53 -179.2(4) . . . . ?
C56A C51 C52 C53 1.2(7) . . . . ?
N52 C51 C52 C57 3.5(6) . . . . ?
C56A C51 C52 C57 -176.1(4) . . . . ?
C51 C52 C53 C54 -2.1(7) . . . . ?
C57 C52 C53 C54 175.2(5) . . . . ?
C52 C53 C54 C55 1.1(9) . . . . ?
C53 C54 C55 C56A 0.8(9) . . . . ?
C54 C55 C56A C51 -1.6(8) . . . . ?
N52 C51 C56A C55 -179.0(5) . . . . ?
C52 C51 C56A C55 0.6(7) . . . . ?
C53 C52 C57 O51 160.9(4) . . . . ?
C51 C52 C57 O51 -21.8(7) . . . . ?
C53 C52 C57 N51 -19.0(6) . . . . ?
C51 C52 C57 N51 158.3(4) . . . . ?
O52 C58 N52 C51 0.1(8) . . . . ?
C59 C58 N52 C51 179.1(4) . . . . ?
C56A C51 N52 C58 4.0(7) . . . . ?
C52 C51 N52 C58 -175.6(4) . . . . ?
O1S C1S C2S C3S -57.3(7) . . . . ?
C1S C2S C3S C4S -175.4(5) . . . . ?
